data_7113957
loop_
_publ_author_name
'Lei Li'
'Yu-Long Zhao'
'He Wang'
'Yi-Jin Li'
'Xianxiu Xu'
'Qun Liu'

_publ_section_title
;
 Base-catalyzed bicyclization of dialkyl glutaconates with
 cinnamoylacetamides: a synthetic strategy for isoquinolinedione
 derivatives
;
_journal_name_full Chem.Commun.
_journal_page_first 6458
_journal_paper_doi 10.1039/C3CC46931J
_journal_volume 50
_journal_year 2014
_chemical_formula_sum 'C27 H22 Cl N O4 S2'
_chemical_formula_weight 524.03
_chemical_name_systematic
; 
 ? 
;
_space_group_IT_number 14
_symmetry_cell_setting monoclinic
_symmetry_space_group_name_Hall '-P 2yn'
_symmetry_space_group_name_H-M 'P 1 21/n 1'
_atom_sites_solution_hydrogens geom
_atom_sites_solution_primary direct
_atom_sites_solution_secondary difmap
_audit_creation_method SHELXL-97
_cell_angle_alpha 90.00
_cell_angle_beta 94.290(7)
_cell_angle_gamma 90.00
_cell_formula_units_Z 4
_cell_length_a 12.3840(11)
_cell_length_b 9.8375(8)
_cell_length_c 23.1860(15)
_cell_measurement_temperature 293(2)
_cell_volume 2816.8(4)
_computing_cell_refinement 'Bruker FRAMBO'
_computing_data_collection 'Bruker FRAMBO'
_computing_data_reduction 'Bruker SAINT'
_computing_molecular_graphics 'Bruker SHELXTL'
_computing_publication_material 'Bruker SHELXTL'
_computing_structure_refinement 'Bruker SHELXTL'
_computing_structure_solution 'Bruker SHELXTL'
_diffrn_ambient_temperature 293(2)
_diffrn_measured_fraction_theta_full 0.997
_diffrn_measured_fraction_theta_max 0.997
_diffrn_measurement_device_type 'multiwire proportional'
_diffrn_measurement_method 'phi and omega scans'
_diffrn_radiation_monochromator graphite
_diffrn_radiation_source 'fine-focus sealed tube'
_diffrn_radiation_type MoK\a
_diffrn_radiation_wavelength 0.71073
_diffrn_reflns_av_R_equivalents 0.0342
_diffrn_reflns_av_sigmaI/netI 0.0512
_diffrn_reflns_limit_h_max 9
_diffrn_reflns_limit_h_min -14
_diffrn_reflns_limit_k_max 11
_diffrn_reflns_limit_k_min -9
_diffrn_reflns_limit_l_max 23
_diffrn_reflns_limit_l_min -27
_diffrn_reflns_number 10353
_diffrn_reflns_theta_full 25.01
_diffrn_reflns_theta_max 25.01
_diffrn_reflns_theta_min 3.01
_exptl_absorpt_coefficient_mu 0.315
_exptl_absorpt_correction_T_max 0.960
_exptl_absorpt_correction_T_min 0.948
_exptl_absorpt_correction_type multi-scan
_exptl_absorpt_process_details sadabs
_exptl_crystal_colour yellow
_exptl_crystal_density_diffrn 1.236
_exptl_crystal_density_method 'not measured'
_exptl_crystal_description block
_exptl_crystal_F_000 1088
_exptl_crystal_size_max 0.17
_exptl_crystal_size_mid 0.15
_exptl_crystal_size_min 0.13
_refine_diff_density_max 0.903
_refine_diff_density_min -0.335
_refine_diff_density_rms 0.096
_refine_ls_extinction_method none
_refine_ls_goodness_of_fit_ref 1.020
_refine_ls_hydrogen_treatment mixed
_refine_ls_matrix_type full
_refine_ls_number_parameters 322
_refine_ls_number_reflns 4960
_refine_ls_number_restraints 0
_refine_ls_restrained_S_all 1.020
_refine_ls_R_factor_all 0.1059
_refine_ls_R_factor_gt 0.0775
_refine_ls_shift/su_max 0.000
_refine_ls_shift/su_mean 0.000
_refine_ls_structure_factor_coef Fsqd
_refine_ls_weighting_details 'calc w=1/[\s^2^(Fo^2^)+(0.1846P)^2^+1.7574P] where P=(Fo^2^+2Fc^2^)/3'
_refine_ls_weighting_scheme calc
_refine_ls_wR_factor_gt 0.2511
_refine_ls_wR_factor_ref 0.2812
_reflns_number_gt 3506
_reflns_number_total 4960
_reflns_threshold_expression >2sigma(I)
_cod_data_source_file c3cc46931j2.cif
_cod_data_source_block 121011-zyl02-zz
_cod_original_sg_symbol_H-M 'P2(1)/n  '
_cod_database_code 7113957

loop_
_symmetry_equiv_pos_as_xyz
'x, y, z'
'-x+1/2, y+1/2, -z+1/2'
'-x, -y, -z'
'x-1/2, -y-1/2, z-1/2'

loop_
_atom_site_label
_atom_site_type_symbol
_atom_site_fract_x
_atom_site_fract_y
_atom_site_fract_z
_atom_site_U_iso_or_equiv
_atom_site_adp_type
_atom_site_occupancy
_atom_site_symmetry_multiplicity
_atom_site_calc_flag
_atom_site_refinement_flags
S1 S 0.74596(11) 0.17845(13) 0.20480(5) 0.0527(4) Uani 1 1 d .
S2 S 0.71131(11) 0.34062(14) 0.10002(6) 0.0601(5) Uani 1 1 d .
Cl1 Cl 0.07542(13) 0.56260(17) 0.18742(7) 0.0771(5) Uani 1 1 d .
C1 C 0.4688(4) -0.2124(4) 0.16713(18) 0.0428(11) Uani 1 1 d .
C2 C 0.3884(4) -0.2211(5) 0.2039(2) 0.0554(13) Uani 1 1 d .
H2 H 0.3453 -0.1460 0.2103 0.066 Uiso 1 1 calc R
C3 C 0.3716(5) -0.3426(7) 0.2317(2) 0.0660(16) Uani 1 1 d .
H3 H 0.3155 -0.3486 0.2561 0.079 Uiso 1 1 calc R
C4 C 0.4348(5) -0.4548(6) 0.2244(2) 0.0611(15) Uani 1 1 d .
C5 C 0.5178(5) -0.4422(5) 0.1882(2) 0.0621(14) Uani 1 1 d .
H5 H 0.5631 -0.5159 0.1831 0.075 Uiso 1 1 calc R
C6 C 0.5346(5) -0.3220(5) 0.1593(2) 0.0553(13) Uani 1 1 d .
H6 H 0.5904 -0.3155 0.1347 0.066 Uiso 1 1 calc R
N1 N 0.4831(3) -0.0869(4) 0.13494(15) 0.0427(9) Uani 1 1 d .
C8 C 0.5527(4) 0.0134(5) 0.16032(19) 0.0452(11) Uani 1 1 d .
C9 C 0.5692(4) 0.1361(4) 0.12604(18) 0.0399(10) Uani 1 1 d .
C10 C 0.4945(4) 0.1628(4) 0.07709(18) 0.0378(10) Uani 1 1 d .
C11 C 0.4253(4) 0.0618(4) 0.05464(18) 0.0409(10) Uani 1 1 d .
C12 C 0.4226(4) -0.0727(4) 0.08179(19) 0.0427(10) Uani 1 1 d .
C13 C 0.3537(4) 0.0815(4) 0.00389(18) 0.0415(10) Uani 1 1 d .
H13 H 0.3249 0.0061 -0.0159 0.050 Uiso 1 1 calc R
C14 C 0.3270(4) 0.2073(5) -0.01585(19) 0.0440(11) Uani 1 1 d .
C15 C 0.3719(4) 0.3296(4) 0.01647(19) 0.0415(10) Uani 1 1 d .
C16 C 0.4863(4) 0.2980(4) 0.04533(19) 0.0418(10) Uani 1 1 d .
H16A H 0.5377 0.2981 0.0157 0.050 Uiso 1 1 calc R
H16B H 0.5070 0.3701 0.0725 0.050 Uiso 1 1 calc R
C17 C 0.2491(4) 0.2329(5) -0.0660(2) 0.0482(11) Uani 1 1 d .
C18 C 0.6631(4) 0.2106(4) 0.14242(18) 0.0411(10) Uani 1 1 d .
C19 C 0.2943(4) 0.3846(5) 0.05941(19) 0.0422(10) Uani 1 1 d .
C20 C 0.2886(5) 0.5227(5) 0.0678(2) 0.0545(13) Uani 1 1 d .
H20 H 0.3309 0.5802 0.0470 0.065 Uiso 1 1 calc R
C21 C 0.2210(5) 0.5783(5) 0.1069(2) 0.0595(14) Uani 1 1 d .
H21 H 0.2179 0.6718 0.1123 0.071 Uiso 1 1 calc R
C22 C 0.1599(4) 0.4941(5) 0.1368(2) 0.0532(12) Uani 1 1 d .
C23 C 0.1615(5) 0.3574(6) 0.1292(2) 0.0619(14) Uani 1 1 d .
H23 H 0.1177 0.3012 0.1497 0.074 Uiso 1 1 calc R
C24 C 0.2297(4) 0.3030(5) 0.0902(2) 0.0543(13) Uani 1 1 d .
H24 H 0.2316 0.2093 0.0849 0.065 Uiso 1 1 calc R
C25 C 0.1420(7) 0.1409(8) -0.1456(3) 0.097(3) Uani 1 1 d .
H25A H 0.0736 0.1710 -0.1334 0.145 Uiso 1 1 calc R
H25B H 0.1323 0.0568 -0.1664 0.145 Uiso 1 1 calc R
H25C H 0.1705 0.2083 -0.1703 0.145 Uiso 1 1 calc R
C26 C 0.4115(6) -0.5901(7) 0.2522(3) 0.095(2) Uani 1 1 d .
H26A H 0.3587 -0.6390 0.2278 0.143 Uiso 1 1 calc R
H26B H 0.3840 -0.5747 0.2892 0.143 Uiso 1 1 calc R
H26C H 0.4770 -0.6424 0.2570 0.143 Uiso 1 1 calc R
C27 C 0.8595(5) 0.2795(6) 0.1857(2) 0.0614(14) Uani 1 1 d .
H27A H 0.9022 0.3081 0.2204 0.074 Uiso 1 1 calc R
H27B H 0.9054 0.2265 0.1622 0.074 Uiso 1 1 calc R
C7 C 0.8171(5) 0.3999(6) 0.1530(3) 0.0699(16) Uani 1 1 d .
H7A H 0.8746 0.4436 0.1337 0.084 Uiso 1 1 calc R
H7B H 0.7876 0.4651 0.1790 0.084 Uiso 1 1 calc R
O1 O 0.3689(3) -0.1670(3) 0.06165(15) 0.0598(10) Uani 1 1 d .
O2 O 0.5963(3) -0.0069(4) 0.20828(14) 0.0612(10) Uani 1 1 d .
O3 O 0.2180(4) 0.3445(4) -0.07993(18) 0.0734(12) Uani 1 1 d .
O4 O 0.2180(4) 0.1203(4) -0.09461(17) 0.0748(12) Uani 1 1 d .
H15 H 0.385(4) 0.407(5) -0.0092(19) 0.041(12) Uiso 1 1 d .

loop_
_atom_site_aniso_label
_atom_site_aniso_U_11
_atom_site_aniso_U_22
_atom_site_aniso_U_33
_atom_site_aniso_U_23
_atom_site_aniso_U_13
_atom_site_aniso_U_12
S1 0.0617(8) 0.0473(7) 0.0473(7) 0.0044(5) -0.0077(5) -0.0106(6)
S2 0.0555(8) 0.0539(8) 0.0686(8) 0.0219(6) -0.0099(6) -0.0195(6)
Cl1 0.0707(10) 0.0712(10) 0.0917(11) -0.0254(8) 0.0214(8) 0.0022(8)
C1 0.052(3) 0.033(2) 0.043(2) 0.0101(19) 0.000(2) -0.008(2)
C2 0.056(3) 0.047(3) 0.064(3) 0.008(2) 0.009(2) -0.003(2)
C3 0.063(4) 0.079(4) 0.057(3) 0.017(3) 0.008(3) -0.021(3)
C4 0.070(4) 0.047(3) 0.064(3) 0.021(3) -0.012(3) -0.018(3)
C5 0.076(4) 0.033(3) 0.077(3) 0.009(2) 0.002(3) 0.003(2)
C6 0.063(3) 0.041(3) 0.063(3) 0.009(2) 0.014(2) 0.000(2)
N1 0.056(2) 0.0288(19) 0.0429(19) 0.0082(16) 0.0031(16) -0.0054(17)
C8 0.055(3) 0.037(2) 0.043(2) 0.003(2) 0.003(2) -0.006(2)
C9 0.049(3) 0.029(2) 0.042(2) -0.0016(18) 0.0074(19) -0.0070(19)
C10 0.044(2) 0.027(2) 0.042(2) -0.0005(18) 0.0068(18) -0.0028(18)
C11 0.052(3) 0.027(2) 0.045(2) -0.0002(18) 0.0067(19) -0.0019(19)
C12 0.049(3) 0.032(2) 0.048(2) 0.003(2) 0.005(2) -0.003(2)
C13 0.053(3) 0.031(2) 0.041(2) 0.0008(18) 0.0057(19) -0.006(2)
C14 0.055(3) 0.034(2) 0.043(2) 0.0005(19) 0.007(2) -0.003(2)
C15 0.050(3) 0.030(2) 0.044(2) 0.0098(19) 0.0029(19) -0.0048(19)
C16 0.048(3) 0.027(2) 0.051(2) 0.0015(18) 0.003(2) -0.0063(19)
C17 0.056(3) 0.040(3) 0.048(2) 0.004(2) 0.004(2) -0.004(2)
C18 0.052(3) 0.029(2) 0.042(2) -0.0015(18) 0.0045(19) -0.0028(19)
C19 0.048(3) 0.033(2) 0.044(2) 0.0055(19) -0.0018(19) -0.003(2)
C20 0.071(3) 0.027(2) 0.067(3) 0.000(2) 0.013(3) -0.013(2)
C21 0.074(4) 0.031(2) 0.074(3) -0.009(2) 0.007(3) -0.002(2)
C22 0.050(3) 0.048(3) 0.061(3) -0.012(2) 0.003(2) 0.000(2)
C23 0.062(3) 0.050(3) 0.077(3) 0.001(3) 0.023(3) -0.007(3)
C24 0.067(3) 0.028(2) 0.070(3) 0.002(2) 0.019(3) -0.001(2)
C25 0.115(6) 0.084(5) 0.083(4) -0.024(4) -0.052(4) 0.017(4)
C26 0.104(6) 0.067(4) 0.110(5) 0.046(4) -0.025(4) -0.029(4)
C27 0.064(4) 0.055(3) 0.062(3) -0.001(3) -0.011(3) -0.012(3)
C7 0.058(3) 0.052(3) 0.095(4) 0.014(3) -0.019(3) -0.016(3)
O1 0.082(3) 0.0313(17) 0.064(2) 0.0017(15) -0.0105(18) -0.0167(17)
O2 0.076(2) 0.056(2) 0.049(2) 0.0134(16) -0.0094(17) -0.0222(19)
O3 0.095(3) 0.042(2) 0.079(3) 0.0144(19) -0.021(2) -0.002(2)
O4 0.104(3) 0.049(2) 0.065(2) -0.0085(18) -0.031(2) 0.012(2)

loop_
_atom_type_symbol
_atom_type_description
_atom_type_scat_dispersion_real
_atom_type_scat_dispersion_imag
_atom_type_scat_source
C C 0.0033 0.0016 'International Tables Vol C Tables 4.2.6.8 and 6.1.1.4'
H H 0.0000 0.0000 'International Tables Vol C Tables 4.2.6.8 and 6.1.1.4'
O O 0.0106 0.0060 'International Tables Vol C Tables 4.2.6.8 and 6.1.1.4'
S S 0.1246 0.1234 'International Tables Vol C Tables 4.2.6.8 and 6.1.1.4'
N N 0.0061 0.0033 'International Tables Vol C Tables 4.2.6.8 and 6.1.1.4'
Cl Cl 0.1484 0.1585 'International Tables Vol C Tables 4.2.6.8 and 6.1.1.4'

loop_
_geom_angle_atom_site_label_1
_geom_angle_atom_site_label_2
_geom_angle_atom_site_label_3
_geom_angle
C18 S1 C27 96.8(2)
C18 S2 C7 96.5(2)
C2 C1 C6 120.2(4)
C2 C1 N1 119.8(4)
C6 C1 N1 120.1(4)
C1 C2 C3 119.3(5)
C1 C2 H2 120.3
C3 C2 H2 120.3
C4 C3 C2 122.1(5)
C4 C3 H3 118.9
C2 C3 H3 118.9
C3 C4 C5 117.4(5)
C3 C4 C26 121.7(6)
C5 C4 C26 120.8(6)
C4 C5 C6 121.2(5)
C4 C5 H5 119.4
C6 C5 H5 119.4
C1 C6 C5 119.7(5)
C1 C6 H6 120.1
C5 C6 H6 120.1
C12 N1 C8 124.6(4)
C12 N1 C1 117.2(4)
C8 N1 C1 118.2(4)
O2 C8 N1 118.9(4)
O2 C8 C9 124.1(4)
N1 C8 C9 117.1(4)
C18 C9 C10 126.2(4)
C18 C9 C8 115.4(4)
C10 C9 C8 118.1(4)
C11 C10 C9 120.7(4)
C11 C10 C16 115.3(4)
C9 C10 C16 124.0(4)
C10 C11 C13 122.6(4)
C10 C11 C12 121.2(4)
C13 C11 C12 116.3(4)
O1 C12 N1 120.3(4)
O1 C12 C11 123.6(4)
N1 C12 C11 116.1(4)
C14 C13 C11 121.5(4)
C14 C13 H13 119.2
C11 C13 H13 119.2
C13 C14 C17 123.5(4)
C13 C14 C15 119.5(4)
C17 C14 C15 116.9(4)
C14 C15 C19 112.4(4)
C14 C15 C16 110.2(4)
C19 C15 C16 112.8(4)
C14 C15 H15 113(3)
C19 C15 H15 105(3)
C16 C15 H15 103(3)
C10 C16 C15 114.2(4)
C10 C16 H16A 108.7
C15 C16 H16A 108.7
C10 C16 H16B 108.7
C15 C16 H16B 108.7
H16A C16 H16B 107.6
O3 C17 O4 123.4(5)
O3 C17 C14 123.1(5)
O4 C17 C14 113.4(4)
C9 C18 S1 123.8(3)
C9 C18 S2 122.8(3)
S1 C18 S2 113.3(3)
C24 C19 C20 117.8(5)
C24 C19 C15 123.3(4)
C20 C19 C15 118.8(4)
C19 C20 C21 121.4(5)
C19 C20 H20 119.3
C21 C20 H20 119.3
C22 C21 C20 118.9(5)
C22 C21 H21 120.6
C20 C21 H21 120.6
C21 C22 C23 121.8(5)
C21 C22 Cl1 119.5(4)
C23 C22 Cl1 118.7(4)
C22 C23 C24 118.8(5)
C22 C23 H23 120.6
C24 C23 H23 120.6
C19 C24 C23 121.3(5)
C19 C24 H24 119.4
C23 C24 H24 119.4
O4 C25 H25A 109.5
O4 C25 H25B 109.5
H25A C25 H25B 109.5
O4 C25 H25C 109.5
H25A C25 H25C 109.5
H25B C25 H25C 109.5
C4 C26 H26A 109.5
C4 C26 H26B 109.5
H26A C26 H26B 109.5
C4 C26 H26C 109.5
H26A C26 H26C 109.5
H26B C26 H26C 109.5
C7 C27 S1 108.3(4)
C7 C27 H27A 110.0
S1 C27 H27A 110.0
C7 C27 H27B 110.0
S1 C27 H27B 110.0
H27A C27 H27B 108.4
C27 C7 S2 107.3(4)
C27 C7 H7A 110.2
S2 C7 H7A 110.2
C27 C7 H7B 110.2
S2 C7 H7B 110.2
H7A C7 H7B 108.5
C17 O4 C25 115.4(5)

loop_
_geom_bond_atom_site_label_1
_geom_bond_atom_site_label_2
_geom_bond_distance
S1 C18 1.739(5)
S1 C27 1.804(6)
S2 C18 1.745(4)
S2 C7 1.824(6)
Cl1 C22 1.763(5)
C1 C2 1.361(7)
C1 C6 1.373(7)
C1 N1 1.460(5)
C2 C3 1.381(8)
C2 H2 0.9300
C3 C4 1.371(9)
C3 H3 0.9300
C4 C5 1.380(9)
C4 C26 1.516(7)
C5 C6 1.382(7)
C5 H5 0.9300
C6 H6 0.9300
N1 C12 1.400(6)
N1 C8 1.409(6)
C8 O2 1.216(5)
C8 C9 1.467(6)
C9 C18 1.403(6)
C9 C10 1.434(6)
C10 C11 1.387(6)
C10 C16 1.520(6)
C11 C13 1.432(6)
C11 C12 1.467(6)
C12 O1 1.215(5)
C13 C14 1.352(6)
C13 H13 0.9300
C14 C17 1.476(7)
C14 C15 1.502(6)
C15 C19 1.533(7)
C15 C16 1.553(7)
C15 H15 0.99(5)
C16 H16A 0.9700
C16 H16B 0.9700
C17 O3 1.199(6)
C17 O4 1.334(6)
C19 C24 1.371(7)
C19 C20 1.375(6)
C20 C21 1.390(8)
C20 H20 0.9300
C21 C22 1.348(8)
C21 H21 0.9300
C22 C23 1.357(8)
C23 C24 1.390(7)
C23 H23 0.9300
C24 H24 0.9300
C25 O4 1.469(7)
C25 H25A 0.9600
C25 H25B 0.9600
C25 H25C 0.9600
C26 H26A 0.9600
C26 H26B 0.9600
C26 H26C 0.9600
C27 C7 1.481(8)
C27 H27A 0.9700
C27 H27B 0.9700
C7 H7A 0.9700
C7 H7B 0.9700
